data_7029775
loop_
_publ_author_name
'Constable, Edwin C'
'Housecroft, Catherine E'
'Neuburger, Markus'
'Sch\"onle, Jonas'
'Zampese, Jennifer A'

_publ_section_title
;
 The surprising lability of bis(2,2':6',2''-terpyridine)chromium(iii)
 complexes.
;
_journal_issue 19
_journal_name_full 'Dalton transactions (Cambridge, England : 2003)'
_journal_page_first 7227
_journal_page_last 7235
_journal_paper_doi 10.1039/c4dt00200h
_journal_volume 43
_journal_year 2014
_chemical_formula_moiety 'C32 H26 Cr N6, 3(F6 P), 3(C2 H3 N)'
_chemical_formula_sum 'C38 H35 Cr F18 N9 P3'
_chemical_formula_weight 1104.66
_chemical_name_systematic
; 
 ? 
;
_space_group_IT_number 61
_symmetry_cell_setting orthorhombic
_symmetry_space_group_name_Hall '-P 2ac 2ab'
_symmetry_space_group_name_H-M 'P b c a'
_atom_sites_solution_hydrogens geom
_atom_sites_solution_primary direct
_atom_sites_solution_secondary difmap
_audit_creation_method SHELXL-97
_cell_angle_alpha 90.00
_cell_angle_beta 90.00
_cell_angle_gamma 90.00
_cell_formula_units_Z 8
_cell_length_a 12.6552(9)
_cell_length_b 19.1818(13)
_cell_length_c 36.810(3)
_cell_measurement_reflns_used 9664
_cell_measurement_temperature 123(2)
_cell_measurement_theta_max 68.49
_cell_measurement_theta_min 4.35
_cell_volume 8935.6(11)
_computing_cell_refinement 'Bruker SAINT'
_computing_data_collection 'Bruker APEX2'
_computing_data_reduction 'Bruker SAINT'
_computing_molecular_graphics 'Bruker SHELXTL'
_computing_publication_material 'Bruker SHELXTL'
_computing_structure_refinement 'SHELXL-97 (Sheldrick, 1997)'
_computing_structure_solution 'SHELXS-97 (Sheldrick, 1990)'
_diffrn_ambient_temperature 123(2)
_diffrn_measured_fraction_theta_full 0.999
_diffrn_measured_fraction_theta_max 0.999
_diffrn_measurement_device_type 'Bruker APEX-II CCD'
_diffrn_measurement_method '\f and \w scans'
_diffrn_radiation_monochromator graphite
_diffrn_radiation_source 'fine-focus sealed tube'
_diffrn_radiation_type CuK\a
_diffrn_radiation_wavelength 1.54178
_diffrn_reflns_av_R_equivalents 0.0469
_diffrn_reflns_av_sigmaI/netI 0.0170
_diffrn_reflns_limit_h_max 15
_diffrn_reflns_limit_h_min -15
_diffrn_reflns_limit_k_max 22
_diffrn_reflns_limit_k_min -22
_diffrn_reflns_limit_l_max 44
_diffrn_reflns_limit_l_min -43
_diffrn_reflns_number 117869
_diffrn_reflns_theta_full 67.55
_diffrn_reflns_theta_max 67.55
_diffrn_reflns_theta_min 4.24
_diffrn_standards_number 0
_exptl_absorpt_coefficient_mu 4.199
_exptl_absorpt_correction_T_max 0.8500
_exptl_absorpt_correction_T_min 0.3212
_exptl_absorpt_correction_type multi-scan
_exptl_absorpt_process_details sadabs
_exptl_crystal_colour orange
_exptl_crystal_density_diffrn 1.642
_exptl_crystal_density_method 'not measured'
_exptl_crystal_description Block
_exptl_crystal_F_000 4456
_exptl_crystal_size_max 0.35
_exptl_crystal_size_mid 0.18
_exptl_crystal_size_min 0.04
_refine_diff_density_max 0.471
_refine_diff_density_min -0.491
_refine_diff_density_rms 0.059
_refine_ls_extinction_method none
_refine_ls_goodness_of_fit_ref 1.053
_refine_ls_hydrogen_treatment constr
_refine_ls_matrix_type full
_refine_ls_number_parameters 627
_refine_ls_number_reflns 8050
_refine_ls_number_restraints 0
_refine_ls_restrained_S_all 1.053
_refine_ls_R_factor_all 0.0356
_refine_ls_R_factor_gt 0.0339
_refine_ls_shift/su_max 0.006
_refine_ls_shift/su_mean 0.000
_refine_ls_structure_factor_coef Fsqd
_refine_ls_weighting_details 'calc w=1/[\s^2^(Fo^2^)+(0.0488P)^2^+7.5914P] where P=(Fo^2^+2Fc^2^)/3'
_refine_ls_weighting_scheme calc
_refine_ls_wR_factor_gt 0.0908
_refine_ls_wR_factor_ref 0.0921
_reflns_number_gt 7612
_reflns_number_total 8050
_reflns_threshold_expression >2sigma(I)
_cod_data_source_file c4dt00200h2.cif
_cod_data_source_block js295
_cod_depositor_comments
;
The following automatic conversions were performed:

'_symmetry_cell_setting' value 'Orthorhombic' changed to
'orthorhombic' according to
/usr/data/users/saulius/crontab/automatic-downloads/rss-feeds/RSC/lib/dictionaries/cif_core.dic
dictionary named 'cif_core.dic' version 2.4.2 from 2011-04-26.

Automatic conversion script
Id: cif_fix_values 2281 2013-09-26 08:29:07Z andrius 

 Adding full bibliography for
 ./tmp-cod-update-bibliographies-12899/cifs/7029775.cif.
;
_cod_original_cell_volume 8935.7(11)
_cod_original_sg_symbol_Hall -P2ac2ab
_cod_original_sg_symbol_H-M Pbca
_cod_database_code 7029775

loop_
_symmetry_equiv_pos_as_xyz
'x, y, z'
'-x+1/2, -y, z+1/2'
'-x, y+1/2, -z+1/2'
'x+1/2, -y+1/2, -z'
'-x, -y, -z'
'x-1/2, y, -z-1/2'
'x, -y-1/2, z-1/2'
'-x-1/2, y-1/2, z'

loop_
_atom_site_label
_atom_site_type_symbol
_atom_site_fract_x
_atom_site_fract_y
_atom_site_fract_z
_atom_site_U_iso_or_equiv
_atom_site_adp_type
_atom_site_occupancy
_atom_site_symmetry_multiplicity
_atom_site_calc_flag
_atom_site_refinement_flags
Cr1 Cr 0.09611(2) 0.070269(15) 0.132988(8) 0.01613(9) Uani 1 1 d .
N1 N 0.16499(13) -0.01295(8) 0.10639(4) 0.0211(3) Uani 1 1 d .
N2 N -0.00242(12) 0.05694(8) 0.09148(4) 0.0203(3) Uani 1 1 d .
N3 N -0.00417(12) 0.15435(8) 0.13917(4) 0.0189(3) Uani 1 1 d .
C1 C 0.40874(19) -0.12506(12) 0.10358(7) 0.0379(5) Uani 1 1 d .
H1A H 0.4017 -0.1748 0.1092 0.057 Uiso 1 1 calc R
H1B H 0.4369 -0.1004 0.1248 0.057 Uiso 1 1 calc R
H1C H 0.4570 -0.1192 0.0830 0.057 Uiso 1 1 calc R
C2 C 0.25867(16) -0.04169(10) 0.11421(5) 0.0242(4) Uani 1 1 d .
H2A H 0.2969 -0.0243 0.1345 0.029 Uiso 1 1 calc R
C3 C 0.30282(17) -0.09588(10) 0.09401(6) 0.0286(4) Uani 1 1 d .
C4 C 0.24396(19) -0.12062(11) 0.06477(6) 0.0330(5) Uani 1 1 d .
H4A H 0.2704 -0.1581 0.0506 0.040 Uiso 1 1 calc R
C5 C 0.14764(18) -0.09131(10) 0.05618(6) 0.0307(5) Uani 1 1 d .
H5A H 0.1078 -0.1084 0.0362 0.037 Uiso 1 1 calc R
C6 C 0.10982(16) -0.03666(10) 0.07706(5) 0.0238(4) Uani 1 1 d .
C7 C 0.01212(16) 0.00180(10) 0.06940(5) 0.0236(4) Uani 1 1 d .
C8 C -0.06229(17) -0.01309(11) 0.04261(5) 0.0288(4) Uani 1 1 d .
H8A H -0.0528 -0.0515 0.0266 0.035 Uiso 1 1 calc R
C9 C -0.15026(17) 0.02925(12) 0.03979(5) 0.0313(5) Uani 1 1 d .
H9A H -0.2016 0.0199 0.0216 0.038 Uiso 1 1 calc R
C10 C -0.16476(17) 0.08524(11) 0.06310(5) 0.0283(4) Uani 1 1 d .
H10A H -0.2257 0.1140 0.0612 0.034 Uiso 1 1 calc R
C11 C -0.08850(15) 0.09825(10) 0.08912(5) 0.0224(4) Uani 1 1 d .
C12 C -0.08857(14) 0.15477(10) 0.11624(5) 0.0208(4) Uani 1 1 d .
C13 C -0.16445(16) 0.20593(10) 0.11826(5) 0.0260(4) Uani 1 1 d .
H13A H -0.2235 0.2053 0.1023 0.031 Uiso 1 1 calc R
C14 C -0.15376(16) 0.25822(10) 0.14377(6) 0.0270(4) Uani 1 1 d .
H14A H -0.2059 0.2937 0.1454 0.032 Uiso 1 1 calc R
C15 C -0.06746(15) 0.25951(10) 0.16714(5) 0.0247(4) Uani 1 1 d .
C16 C 0.00590(15) 0.20578(10) 0.16366(5) 0.0211(4) Uani 1 1 d .
H16A H 0.0656 0.2055 0.1793 0.025 Uiso 1 1 calc R
C17 C -0.05398(18) 0.31530(11) 0.19536(6) 0.0333(5) Uani 1 1 d .
H17A H -0.0857 0.3588 0.1866 0.050 Uiso 1 1 calc R
H17B H 0.0215 0.3227 0.2000 0.050 Uiso 1 1 calc R
H17C H -0.0889 0.3009 0.2179 0.050 Uiso 1 1 calc R
N4 N 0.00945(12) 0.01120(8) 0.16948(4) 0.0201(3) Uani 1 1 d .
N5 N 0.18287(12) 0.07876(7) 0.17765(4) 0.0178(3) Uani 1 1 d .
N6 N 0.21786(12) 0.13255(8) 0.11510(4) 0.0185(3) Uani 1 1 d .
C18 C -0.07918(15) -0.02452(10) 0.16261(6) 0.0249(4) Uani 1 1 d .
H18A H -0.1064 -0.0248 0.1386 0.030 Uiso 1 1 calc R
C19 C -0.13270(17) -0.06113(11) 0.18939(6) 0.0301(4) Uani 1 1 d .
H19A H -0.1950 -0.0865 0.1836 0.036 Uiso 1 1 calc R
C20 C -0.09443(17) -0.06024(11) 0.22443(6) 0.0308(5) Uani 1 1 d .
H20A H -0.1306 -0.0844 0.2432 0.037 Uiso 1 1 calc R
C21 C -0.00245(16) -0.02360(10) 0.23195(5) 0.0259(4) Uani 1 1 d .
H21A H 0.0249 -0.0221 0.2560 0.031 Uiso 1 1 calc R
C22 C 0.04856(15) 0.01059(9) 0.20415(5) 0.0209(4) Uani 1 1 d .
C23 C 0.14900(15) 0.04812(9) 0.20854(5) 0.0202(4) Uani 1 1 d .
C24 C 0.20760(16) 0.05444(10) 0.24025(5) 0.0252(4) Uani 1 1 d .
H24A H 0.1850 0.0326 0.2621 0.030 Uiso 1 1 calc R
C25 C 0.29950(17) 0.09323(11) 0.23932(5) 0.0275(4) Uani 1 1 d .
H25A H 0.3403 0.0984 0.2608 0.033 Uiso 1 1 calc R
C26 C 0.33304(16) 0.12473(10) 0.20746(5) 0.0251(4) Uani 1 1 d .
H26A H 0.3963 0.1514 0.2069 0.030 Uiso 1 1 calc R
C27 C 0.27256(14) 0.11655(9) 0.17653(5) 0.0191(4) Uani 1 1 d .
C28 C 0.29397(15) 0.14636(9) 0.14036(5) 0.0197(4) Uani 1 1 d .
C29 C 0.38174(16) 0.18575(11) 0.13192(5) 0.0256(4) Uani 1 1 d .
H29A H 0.4342 0.1946 0.1498 0.031 Uiso 1 1 calc R
C30 C 0.39271(16) 0.21230(11) 0.09706(6) 0.0278(4) Uani 1 1 d .
H30A H 0.4523 0.2399 0.0908 0.033 Uiso 1 1 calc R
C31 C 0.31584(16) 0.19805(10) 0.07158(5) 0.0261(4) Uani 1 1 d .
H31A H 0.3220 0.2156 0.0475 0.031 Uiso 1 1 calc R
C32 C 0.22956(15) 0.15791(10) 0.08137(5) 0.0224(4) Uani 1 1 d .
H32A H 0.1770 0.1480 0.0637 0.027 Uiso 1 1 calc R
P1 P 0.01550(4) 0.23093(3) 0.012117(13) 0.02626(12) Uani 1 1 d .
F10 F -0.10711(10) 0.21191(8) 0.00953(4) 0.0437(3) Uani 1 1 d .
F11 F 0.04397(11) 0.14925(6) 0.01412(3) 0.0372(3) Uani 1 1 d .
F12 F 0.02311(12) 0.22798(9) -0.03107(3) 0.0507(4) Uani 1 1 d .
F13 F -0.01282(12) 0.31198(7) 0.01038(4) 0.0498(4) Uani 1 1 d .
F14 F 0.00847(11) 0.23285(7) 0.05522(3) 0.0389(3) Uani 1 1 d .
F15 F 0.13881(10) 0.24925(7) 0.01429(3) 0.0387(3) Uani 1 1 d .
P2 P 0.28147(4) 0.33932(3) 0.197508(14) 0.02594(12) Uani 1 1 d .
F20 F 0.24260(12) 0.29915(7) 0.16197(4) 0.0441(3) Uani 1 1 d .
F21 F 0.35955(10) 0.38503(7) 0.17350(3) 0.0388(3) Uani 1 1 d .
F22 F 0.37291(12) 0.28353(7) 0.20370(4) 0.0479(4) Uani 1 1 d .
F23 F 0.19024(11) 0.39609(7) 0.19137(3) 0.0409(3) Uani 1 1 d .
F24 F 0.20242(12) 0.29397(9) 0.22162(5) 0.0605(5) Uani 1 1 d .
F25 F 0.31773(11) 0.37992(7) 0.23347(3) 0.0387(3) Uani 1 1 d .
P3 P 0.62021(4) 0.04806(3) 0.148777(14) 0.02695(13) Uani 1 1 d .
F30 F 0.50927(11) 0.02463(8) 0.13230(4) 0.0469(4) Uani 1 1 d .
F31 F 0.61936(12) -0.01648(7) 0.17613(4) 0.0480(4) Uani 1 1 d .
F32 F 0.68086(14) 0.00254(9) 0.11938(4) 0.0583(4) Uani 1 1 d .
F33 F 0.62205(11) 0.11377(7) 0.12185(4) 0.0451(3) Uani 1 1 d .
F34 F 0.56021(12) 0.09374(8) 0.17830(4) 0.0491(4) Uani 1 1 d .
F35 F 0.73105(10) 0.07250(7) 0.16559(4) 0.0427(3) Uani 1 1 d .
N100 N 0.03283(15) 0.17555(10) 0.24560(5) 0.0344(4) Uani 1 1 d .
C100 C 0.07747(18) 0.20551(11) 0.26726(6) 0.0329(5) Uani 1 1 d .
C101 C 0.1334(2) 0.24251(15) 0.29591(8) 0.0541(7) Uani 1 1 d .
H10B H 0.0865 0.2774 0.3068 0.081 Uiso 1 1 calc R
H10C H 0.1956 0.2658 0.2856 0.081 Uiso 1 1 calc R
H10D H 0.1560 0.2093 0.3146 0.081 Uiso 1 1 calc R
N200 N 0.1290(2) 0.15515(13) -0.10464(6) 0.0538(6) Uani 1 1 d .
C200 C 0.1890(2) 0.15220(12) -0.08181(7) 0.0398(5) Uani 1 1 d .
C201 C 0.2667(2) 0.14924(16) -0.05275(8) 0.0532(7) Uani 1 1 d .
H20B H 0.3175 0.1118 -0.0578 0.080 Uiso 1 1 calc R
H20C H 0.2310 0.1400 -0.0296 0.080 Uiso 1 1 calc R
H20D H 0.3042 0.1939 -0.0513 0.080 Uiso 1 1 calc R
N300 N -0.3294(2) -0.03461(12) -0.02184(7) 0.0574(6) Uani 1 1 d .
C300 C -0.4118(2) -0.04692(13) -0.03215(6) 0.0431(6) Uani 1 1 d .
C301 C -0.5172(2) -0.06347(16) -0.04519(8) 0.0540(7) Uani 1 1 d .
H30B H -0.5611 -0.0789 -0.0248 0.081 Uiso 1 1 calc R
H30C H -0.5129 -0.1007 -0.0633 0.081 Uiso 1 1 calc R
H30D H -0.5487 -0.0219 -0.0562 0.081 Uiso 1 1 calc R

loop_
_atom_site_aniso_label
_atom_site_aniso_U_11
_atom_site_aniso_U_22
_atom_site_aniso_U_33
_atom_site_aniso_U_23
_atom_site_aniso_U_13
_atom_site_aniso_U_12
Cr1 0.01969(16) 0.01461(15) 0.01409(15) -0.00041(11) -0.00007(11) -0.00050(11)
N1 0.0291(8) 0.0158(7) 0.0184(7) 0.0000(6) 0.0034(6) -0.0014(6)
N2 0.0246(8) 0.0195(7) 0.0167(7) 0.0013(6) -0.0008(6) -0.0049(6)
N3 0.0196(8) 0.0176(7) 0.0196(7) 0.0024(6) 0.0018(6) -0.0006(6)
C1 0.0424(13) 0.0309(12) 0.0403(13) -0.0044(10) 0.0071(10) 0.0104(10)
C2 0.0321(10) 0.0195(9) 0.0211(9) 0.0012(7) 0.0041(8) -0.0003(8)
C3 0.0379(11) 0.0183(9) 0.0295(11) 0.0008(8) 0.0101(9) 0.0014(8)
C4 0.0468(13) 0.0205(10) 0.0318(11) -0.0071(8) 0.0107(10) -0.0011(9)
C5 0.0431(12) 0.0231(10) 0.0258(10) -0.0056(8) 0.0037(9) -0.0064(9)
C6 0.0349(11) 0.0179(9) 0.0185(9) -0.0007(7) 0.0033(8) -0.0066(8)
C7 0.0315(10) 0.0206(9) 0.0187(9) 0.0002(7) 0.0026(8) -0.0078(8)
C8 0.0390(12) 0.0288(10) 0.0186(9) -0.0028(8) -0.0001(8) -0.0125(9)
C9 0.0327(11) 0.0381(12) 0.0229(10) 0.0014(9) -0.0074(8) -0.0139(9)
C10 0.0259(10) 0.0327(11) 0.0264(10) 0.0044(8) -0.0043(8) -0.0061(8)
C11 0.0244(9) 0.0239(10) 0.0190(9) 0.0049(7) 0.0003(7) -0.0053(8)
C12 0.0214(9) 0.0217(9) 0.0194(9) 0.0048(7) -0.0002(7) -0.0045(7)
C13 0.0222(9) 0.0293(10) 0.0266(10) 0.0055(8) -0.0022(8) -0.0004(8)
C14 0.0250(10) 0.0249(10) 0.0310(10) 0.0040(8) 0.0047(8) 0.0061(8)
C15 0.0251(10) 0.0225(9) 0.0264(10) 0.0017(8) 0.0035(8) 0.0010(8)
C16 0.0221(9) 0.0221(9) 0.0192(9) 0.0003(7) 0.0002(7) -0.0010(7)
C17 0.0338(11) 0.0278(11) 0.0384(12) -0.0085(9) -0.0012(9) 0.0084(9)
N4 0.0233(8) 0.0166(7) 0.0205(8) -0.0002(6) 0.0023(6) 0.0012(6)
N5 0.0215(8) 0.0146(7) 0.0173(7) -0.0003(6) 0.0004(6) 0.0024(6)
N6 0.0214(8) 0.0162(7) 0.0179(7) -0.0010(6) 0.0012(6) 0.0018(6)
C18 0.0258(10) 0.0214(9) 0.0276(10) 0.0013(8) 0.0002(8) -0.0011(8)
C19 0.0263(10) 0.0245(10) 0.0395(12) 0.0039(9) 0.0045(9) -0.0046(8)
C20 0.0322(11) 0.0268(10) 0.0336(12) 0.0069(9) 0.0110(9) 0.0012(8)
C21 0.0302(10) 0.0251(10) 0.0224(9) 0.0022(8) 0.0057(8) 0.0031(8)
C22 0.0258(9) 0.0162(8) 0.0209(9) 0.0004(7) 0.0029(7) 0.0041(7)
C23 0.0256(9) 0.0191(9) 0.0161(8) 0.0001(7) 0.0019(7) 0.0042(7)
C24 0.0326(11) 0.0245(9) 0.0184(9) 0.0019(7) 0.0008(8) 0.0040(8)
C25 0.0316(11) 0.0299(10) 0.0209(9) -0.0015(8) -0.0065(8) 0.0038(8)
C26 0.0249(10) 0.0252(10) 0.0252(10) -0.0007(8) -0.0034(8) 0.0005(8)
C27 0.0205(9) 0.0161(8) 0.0207(9) -0.0018(7) 0.0002(7) 0.0032(7)
C28 0.0215(9) 0.0165(8) 0.0212(9) -0.0010(7) 0.0012(7) 0.0032(7)
C29 0.0236(10) 0.0261(10) 0.0271(10) -0.0004(8) -0.0015(8) -0.0003(8)
C30 0.0253(10) 0.0261(10) 0.0320(11) 0.0046(8) 0.0061(8) -0.0016(8)
C31 0.0297(10) 0.0255(10) 0.0229(9) 0.0050(8) 0.0040(8) 0.0019(8)
C32 0.0264(10) 0.0228(9) 0.0180(9) 0.0018(7) 0.0012(7) 0.0028(8)
P1 0.0310(3) 0.0264(3) 0.0214(3) -0.00174(19) -0.0035(2) 0.0021(2)
F10 0.0316(7) 0.0450(8) 0.0546(9) -0.0043(6) -0.0039(6) 0.0019(6)
F11 0.0417(7) 0.0271(6) 0.0428(7) -0.0091(5) -0.0092(6) 0.0035(5)
F12 0.0516(8) 0.0776(11) 0.0230(7) -0.0002(7) -0.0068(6) 0.0084(8)
F13 0.0576(9) 0.0302(7) 0.0616(10) 0.0110(6) 0.0044(7) 0.0070(6)
F14 0.0579(8) 0.0352(7) 0.0237(6) -0.0038(5) 0.0039(6) -0.0047(6)
F15 0.0366(7) 0.0425(7) 0.0369(7) 0.0005(6) -0.0043(6) -0.0056(6)
P2 0.0266(3) 0.0225(2) 0.0287(3) 0.0035(2) 0.0018(2) -0.0007(2)
F20 0.0475(8) 0.0343(7) 0.0504(8) -0.0122(6) -0.0098(7) -0.0013(6)
F21 0.0417(7) 0.0423(7) 0.0324(7) 0.0045(6) 0.0051(6) -0.0120(6)
F22 0.0499(8) 0.0349(7) 0.0590(9) 0.0008(6) -0.0096(7) 0.0146(6)
F23 0.0429(7) 0.0466(8) 0.0331(7) -0.0014(6) -0.0016(6) 0.0175(6)
F24 0.0475(9) 0.0705(11) 0.0637(10) 0.0318(9) 0.0033(7) -0.0210(8)
F25 0.0452(7) 0.0441(7) 0.0267(6) -0.0008(5) -0.0037(6) 0.0044(6)
P3 0.0304(3) 0.0257(3) 0.0248(3) -0.0005(2) 0.0008(2) -0.0018(2)
F30 0.0440(8) 0.0482(8) 0.0486(8) 0.0025(6) -0.0106(6) -0.0162(7)
F31 0.0562(9) 0.0372(7) 0.0507(8) 0.0154(6) -0.0026(7) -0.0062(6)
F32 0.0682(10) 0.0592(10) 0.0476(9) -0.0176(7) 0.0154(8) 0.0092(8)
F33 0.0441(8) 0.0440(8) 0.0474(8) 0.0184(6) -0.0096(6) -0.0101(6)
F34 0.0496(8) 0.0516(9) 0.0461(8) -0.0152(7) 0.0049(7) 0.0093(7)
F35 0.0338(7) 0.0424(8) 0.0518(8) 0.0092(6) -0.0109(6) -0.0038(6)
N100 0.0369(10) 0.0349(10) 0.0315(10) 0.0041(8) 0.0085(8) -0.0013(8)
C100 0.0336(11) 0.0309(11) 0.0343(12) 0.0077(9) 0.0071(10) -0.0029(9)
C101 0.0659(18) 0.0492(15) 0.0472(15) 0.0069(12) -0.0072(13) -0.0228(14)
N200 0.0527(14) 0.0642(15) 0.0445(13) -0.0085(11) 0.0006(11) -0.0141(12)
C200 0.0423(13) 0.0353(12) 0.0417(13) -0.0027(10) 0.0101(12) -0.0119(10)
C201 0.0483(15) 0.0582(17) 0.0532(16) 0.0099(13) -0.0043(13) -0.0108(13)
N300 0.0758(18) 0.0474(13) 0.0491(13) -0.0019(11) -0.0155(13) -0.0160(12)
C300 0.0701(19) 0.0330(12) 0.0260(11) -0.0036(9) -0.0061(12) 0.0029(12)
C301 0.0635(18) 0.0599(17) 0.0388(14) -0.0071(12) -0.0160(13) 0.0131(14)

loop_
_atom_type_symbol
_atom_type_description
_atom_type_scat_dispersion_real
_atom_type_scat_dispersion_imag
_atom_type_scat_source
C C 0.0181 0.0091 'International Tables Vol C Tables 4.2.6.8 and 6.1.1.4'
H H 0.0000 0.0000 'International Tables Vol C Tables 4.2.6.8 and 6.1.1.4'
N N 0.0311 0.0180 'International Tables Vol C Tables 4.2.6.8 and 6.1.1.4'
F F 0.0727 0.0534 'International Tables Vol C Tables 4.2.6.8 and 6.1.1.4'
P P 0.2955 0.4335 'International Tables Vol C Tables 4.2.6.8 and 6.1.1.4'
Cr Cr -0.1635 2.4439 'International Tables Vol C Tables 4.2.6.8 and 6.1.1.4'

loop_
_geom_angle_atom_site_label_1
_geom_angle_atom_site_label_2
_geom_angle_atom_site_label_3
_geom_angle
N5 Cr1 N2 173.93(6)
N5 Cr1 N6 78.65(6)
N2 Cr1 N6 107.35(6)
N5 Cr1 N3 100.65(6)
N2 Cr1 N3 78.45(6)
N6 Cr1 N3 92.41(6)
N5 Cr1 N1 102.87(6)
N2 Cr1 N1 78.53(6)
N6 Cr1 N1 88.91(6)
N3 Cr1 N1 156.24(6)
N5 Cr1 N4 78.49(6)
N2 Cr1 N4 95.51(6)
N6 Cr1 N4 157.14(6)
N3 Cr1 N4 91.74(6)
N1 Cr1 N4 96.21(6)
C2 N1 C6 119.08(16)
C2 N1 Cr1 126.17(13)
C6 N1 Cr1 114.64(13)
C7 N2 C11 122.19(16)
C7 N2 Cr1 118.62(13)
C11 N2 Cr1 118.68(12)
C16 N3 C12 119.10(16)
C16 N3 Cr1 126.13(13)
C12 N3 Cr1 114.75(12)
C3 C1 H1A 109.5
C3 C1 H1B 109.5
H1A C1 H1B 109.5
C3 C1 H1C 109.5
H1A C1 H1C 109.5
H1B C1 H1C 109.5
N1 C2 C3 123.17(19)
N1 C2 H2A 118.4
C3 C2 H2A 118.4
C4 C3 C2 116.9(2)
C4 C3 C1 122.31(19)
C2 C3 C1 120.8(2)
C5 C4 C3 120.75(19)
C5 C4 H4A 119.6
C3 C4 H4A 119.6
C4 C5 C6 119.1(2)
C4 C5 H5A 120.4
C6 C5 H5A 120.4
N1 C6 C5 120.98(19)
N1 C6 C7 114.57(16)
C5 C6 C7 124.42(18)
N2 C7 C8 119.72(19)
N2 C7 C6 113.23(16)
C8 C7 C6 127.05(18)
C9 C8 C7 118.51(19)
C9 C8 H8A 120.7
C7 C8 H8A 120.7
C8 C9 C10 121.01(19)
C8 C9 H9A 119.5
C10 C9 H9A 119.5
C11 C10 C9 118.4(2)
C11 C10 H10A 120.8
C9 C10 H10A 120.8
N2 C11 C10 120.13(18)
N2 C11 C12 112.88(16)
C10 C11 C12 126.99(18)
N3 C12 C13 121.25(18)
N3 C12 C11 114.52(16)
C13 C12 C11 124.19(17)
C12 C13 C14 119.13(18)
C12 C13 H13A 120.4
C14 C13 H13A 120.4
C13 C14 C15 120.71(18)
C13 C14 H14A 119.6
C15 C14 H14A 119.6
C14 C15 C16 116.95(18)
C14 C15 C17 122.01(18)
C16 C15 C17 121.03(18)
N3 C16 C15 122.85(17)
N3 C16 H16A 118.6
C15 C16 H16A 118.6
C15 C17 H17A 109.5
C15 C17 H17B 109.5
H17A C17 H17B 109.5
C15 C17 H17C 109.5
H17A C17 H17C 109.5
H17B C17 H17C 109.5
C18 N4 C22 118.35(16)
C18 N4 Cr1 126.95(13)
C22 N4 Cr1 114.70(12)
C27 N5 C23 121.84(16)
C27 N5 Cr1 119.01(12)
C23 N5 Cr1 119.13(13)
C32 N6 C28 118.83(16)
C32 N6 Cr1 126.10(13)
C28 N6 Cr1 115.03(12)
N4 C18 C19 122.29(19)
N4 C18 H18A 118.9
C19 C18 H18A 118.9
C20 C19 C18 119.16(19)
C20 C19 H19A 120.4
C18 C19 H19A 120.4
C19 C20 C21 119.21(19)
C19 C20 H20A 120.4
C21 C20 H20A 120.4
C22 C21 C20 119.12(19)
C22 C21 H21A 120.4
C20 C21 H21A 120.4
N4 C22 C21 121.84(18)
N4 C22 C23 114.27(16)
C21 C22 C23 123.88(18)
N5 C23 C24 120.05(18)
N5 C23 C22 113.28(16)
C24 C23 C22 126.67(17)
C25 C24 C23 118.43(18)
C25 C24 H24A 120.8
C23 C24 H24A 120.8
C24 C25 C26 120.91(18)
C24 C25 H25A 119.5
C26 C25 H25A 119.5
C27 C26 C25 118.58(18)
C27 C26 H26A 120.7
C25 C26 H26A 120.7
N5 C27 C26 120.18(17)
N5 C27 C28 113.04(16)
C26 C27 C28 126.77(17)
N6 C28 C29 121.42(17)
N6 C28 C27 114.22(16)
C29 C28 C27 124.35(17)
C28 C29 C30 119.35(19)
C28 C29 H29A 120.3
C30 C29 H29A 120.3
C31 C30 C29 119.07(19)
C31 C30 H30A 120.5
C29 C30 H30A 120.5
C30 C31 C32 119.33(18)
C30 C31 H31A 120.3
C32 C31 H31A 120.3
N6 C32 C31 121.99(18)
N6 C32 H32A 119.0
C31 C32 H32A 119.0
F14 P1 F12 179.25(9)
F14 P1 F13 90.28(8)
F12 P1 F13 90.47(9)
F14 P1 F10 90.60(8)
F12 P1 F10 89.49(8)
F13 P1 F10 90.11(8)
F14 P1 F15 89.98(7)
F12 P1 F15 89.93(8)
F13 P1 F15 90.40(8)
F10 P1 F15 179.22(9)
F14 P1 F11 89.40(7)
F12 P1 F11 89.86(8)
F13 P1 F11 179.67(9)
F10 P1 F11 89.88(8)
F15 P1 F11 89.61(7)
F21 P2 F22 89.91(8)
F21 P2 F24 179.52(10)
F22 P2 F24 90.55(9)
F21 P2 F20 90.14(8)
F22 P2 F20 90.96(8)
F24 P2 F20 89.96(9)
F21 P2 F25 90.75(7)
F22 P2 F25 90.02(8)
F24 P2 F25 89.14(9)
F20 P2 F25 178.68(8)
F21 P2 F23 89.69(8)
F22 P2 F23 179.43(9)
F24 P2 F23 89.84(9)
F20 P2 F23 89.45(7)
F25 P2 F23 89.58(7)
F32 P3 F34 179.65(10)
F32 P3 F30 90.65(9)
F34 P3 F30 89.70(8)
F32 P3 F31 90.38(9)
F34 P3 F31 89.60(9)
F30 P3 F31 90.88(8)
F32 P3 F35 90.06(9)
F34 P3 F35 89.59(8)
F30 P3 F35 179.24(9)
F31 P3 F35 89.38(8)
F32 P3 F33 90.23(9)
F34 P3 F33 89.78(9)
F30 P3 F33 89.96(8)
F31 P3 F33 178.96(9)
F35 P3 F33 89.77(7)
N100 C100 C101 178.2(2)
C100 C101 H10B 109.5
C100 C101 H10C 109.5
H10B C101 H10C 109.5
C100 C101 H10D 109.5
H10B C101 H10D 109.5
H10C C101 H10D 109.5
N200 C200 C201 179.2(3)
C200 C201 H20B 109.5
C200 C201 H20C 109.5
H20B C201 H20C 109.5
C200 C201 H20D 109.5
H20B C201 H20D 109.5
H20C C201 H20D 109.5
N300 C300 C301 179.3(3)
C300 C301 H30B 109.5
C300 C301 H30C 109.5
H30B C301 H30C 109.5
C300 C301 H30D 109.5
H30B C301 H30D 109.5
H30C C301 H30D 109.5

loop_
_geom_bond_atom_site_label_1
_geom_bond_atom_site_label_2
_geom_bond_distance
Cr1 N5 1.9836(15)
Cr1 N2 1.9887(15)
Cr1 N6 2.0579(15)
Cr1 N3 2.0648(15)
Cr1 N1 2.0655(15)
Cr1 N4 2.0715(15)
N1 C2 1.339(3)
N1 C6 1.364(3)
N2 C7 1.346(2)
N2 C11 1.350(3)
N3 C16 1.342(2)
N3 C12 1.361(2)
C1 C3 1.495(3)
C1 H1A 0.9800
C1 H1B 0.9800
C1 H1C 0.9800
C2 C3 1.395(3)
C2 H2A 0.9500
C3 C4 1.392(3)
C4 C5 1.379(3)
C4 H4A 0.9500
C5 C6 1.385(3)
C5 H5A 0.9500
C6 C7 1.467(3)
C7 C8 1.393(3)
C8 C9 1.382(3)
C8 H8A 0.9500
C9 C10 1.387(3)
C9 H9A 0.9500
C10 C11 1.382(3)
C10 H10A 0.9500
C11 C12 1.474(3)
C12 C13 1.375(3)
C13 C14 1.381(3)
C13 H13A 0.9500
C14 C15 1.390(3)
C14 H14A 0.9500
C15 C16 1.393(3)
C15 C17 1.501(3)
C16 H16A 0.9500
C17 H17A 0.9800
C17 H17B 0.9800
C17 H17C 0.9800
N4 C18 1.338(3)
N4 C22 1.369(2)
N5 C27 1.347(2)
N5 C23 1.350(2)
N6 C32 1.342(2)
N6 C28 1.365(2)
C18 C19 1.387(3)
C18 H18A 0.9500
C19 C20 1.378(3)
C19 H19A 0.9500
C20 C21 1.388(3)
C20 H20A 0.9500
C21 C22 1.376(3)
C21 H21A 0.9500
C22 C23 1.470(3)
C23 C24 1.388(3)
C24 C25 1.381(3)
C24 H24A 0.9500
C25 C26 1.386(3)
C25 H25A 0.9500
C26 C27 1.381(3)
C26 H26A 0.9500
C27 C28 1.474(3)
C28 C29 1.379(3)
C29 C30 1.388(3)
C29 H29A 0.9500
C30 C31 1.379(3)
C30 H30A 0.9500
C31 C32 1.384(3)
C31 H31A 0.9500
C32 H32A 0.9500
P1 F14 1.5895(13)
P1 F12 1.5936(14)
P1 F13 1.5967(14)
P1 F10 1.5969(14)
P1 F15 1.6016(14)
P1 F11 1.6092(13)
P2 F21 1.5893(13)
P2 F22 1.5925(14)
P2 F24 1.5954(14)
P2 F20 1.5959(14)
P2 F25 1.6028(13)
P2 F23 1.6031(13)
P3 F32 1.5884(15)
P3 F34 1.5890(14)
P3 F30 1.5940(14)
P3 F31 1.5958(14)
P3 F35 1.6032(14)
P3 F33 1.6035(14)
N100 C100 1.134(3)
C100 C101 1.455(4)
C101 H10B 0.9800
C101 H10C 0.9800
C101 H10D 0.9800
N200 C200 1.134(3)
C200 C201 1.454(4)
C201 H20B 0.9800
C201 H20C 0.9800
C201 H20D 0.9800
N300 C300 1.135(4)
C300 C301 1.453(4)
C301 H30B 0.9800
C301 H30C 0.9800
C301 H30D 0.9800
